data_7037658
loop_
_publ_author_name
'Cadman, Laura K.'
'Bristow, Jessica K.'
'Stubbs, Naomi E.'
'Tiana, Davide'
'Mahon, Mary F.'
'Walsh, Aron'
'Burrows, Andrew D.'

_publ_section_title
;
 Compositional control of pore geometry in multivariate metal-organic
 frameworks: an experimental and computational study.
;
_journal_issue 10
_journal_name_full 'Dalton transactions (Cambridge, England : 2003)'
_journal_page_first 4316
_journal_page_last 4326
_journal_paper_doi 10.1039/c5dt04045k
_journal_volume 45
_journal_year 2016
_chemical_formula_moiety '0.5(C44 H24 Br3.4 N4 O16 Zn4)'
_chemical_formula_sum 'C22 H18.3 Br1.7 N2 O8 Zn2'
_chemical_formula_weight 705.27
_chemical_name_systematic
;
 ? 
;
_space_group_crystal_system orthorhombic
_space_group_IT_number 65
_space_group_name_Hall '-A 2 2'
_space_group_name_H-M_alt 'A m m m'
_symmetry_space_group_name_Hall '-A 2 2'
_symmetry_space_group_name_H-M 'A m m m'
_atom_sites_solution_hydrogens geom
_audit_creation_date 2015-11-12
_audit_creation_method
;
Olex2 1.2
(compiled 2015.09.30 svn.r3233 for OlexSys, GUI svn.r5103)
;
_audit_update_record
;
2015-11-13 deposited with the CCDC.
2015-12-02 downloaded from the CCDC.
;
_cell_angle_alpha 90
_cell_angle_beta 90
_cell_angle_gamma 90
_cell_formula_units_Z 2
_cell_length_a 9.6230(3)
_cell_length_b 12.8580(6)
_cell_length_c 17.4800(8)
_cell_measurement_reflns_used 60862
_cell_measurement_temperature 150(2)
_cell_measurement_theta_max 27.485
_cell_measurement_theta_min 2.910
_cell_volume 2162.84(16)
_computing_cell_refinement 'HKL Scalepack (Otwinowski & Minor 1997)'
_computing_data_collection 'Collect (Bruker AXS BV 1997-2004)'
_computing_data_reduction 'Denzo & Scalepack (Otwinowski, Minor 1997)'
_computing_molecular_graphics 'ORTEX (P.McArdle 1995)'
_computing_publication_material 'SHELXL-97/2 (Sheldrick 1997)'
_computing_structure_refinement 'SHELXL-97/2 (Sheldrick 1997)'
_computing_structure_solution 'SHELXS-97 (Sheldrick 1990)'
_diffrn_ambient_temperature 150(2)
_diffrn_measured_fraction_theta_full 0.985
_diffrn_measured_fraction_theta_max 0.978
_diffrn_measurement_device_type '95mm CCD camera on \k-goniostat'
_diffrn_measurement_method CCD
_diffrn_radiation_monochromator 'horizonally mounted graphite crystal'
_diffrn_radiation_source 'fine-focus sealed tube'
_diffrn_radiation_type MoK\a
_diffrn_radiation_wavelength 0.71073
_diffrn_reflns_av_R_equivalents 0.0752
_diffrn_reflns_av_unetI/netI 0.0281
_diffrn_reflns_laue_measured_fraction_full 0.985
_diffrn_reflns_laue_measured_fraction_max 0.978
_diffrn_reflns_limit_h_max 12
_diffrn_reflns_limit_h_min -12
_diffrn_reflns_limit_k_max 16
_diffrn_reflns_limit_k_min -16
_diffrn_reflns_limit_l_max 22
_diffrn_reflns_limit_l_min -22
_diffrn_reflns_number 15147
_diffrn_reflns_point_group_measured_fraction_full 0.985
_diffrn_reflns_point_group_measured_fraction_max 0.978
_diffrn_reflns_theta_full 25.242
_diffrn_reflns_theta_max 27.603
_diffrn_reflns_theta_min 4.897
_exptl_absorpt_coefficient_mu 2.708
_exptl_absorpt_correction_T_max 0.4959
_exptl_absorpt_correction_T_min 0.3440
_exptl_absorpt_correction_type multi-scan
_exptl_absorpt_process_details
;
[c.f. r.h. blessing, acta cryst. (1995), a51, 33-38]
;
_exptl_crystal_colour colorless
_exptl_crystal_density_diffrn 1.083
_exptl_crystal_density_method 'not measured'
_exptl_crystal_description block
_exptl_crystal_F_000 696
_exptl_crystal_size_max 0.30
_exptl_crystal_size_mid 0.30
_exptl_crystal_size_min 0.20
_refine_diff_density_max 1.370
_refine_diff_density_min -0.936
_refine_diff_density_rms 0.126
_refine_ls_extinction_method none
_refine_ls_goodness_of_fit_ref 1.069
_refine_ls_hydrogen_treatment constr
_refine_ls_matrix_type full
_refine_ls_number_parameters 81
_refine_ls_number_reflns 1403
_refine_ls_number_restraints 36
_refine_ls_restrained_S_all 1.151
_refine_ls_R_factor_all 0.0786
_refine_ls_R_factor_gt 0.0735
_refine_ls_shift/su_max 0.000
_refine_ls_shift/su_mean 0.000
_refine_ls_structure_factor_coef Fsqd
_refine_ls_weighting_details 'w=1/[\s^2^(Fo^2^)+(0.1361P)^2^+9.9244P] where P=(Fo^2^+2Fc^2^)/3'
_refine_ls_weighting_scheme calc
_refine_ls_wR_factor_gt 0.2074
_refine_ls_wR_factor_ref 0.2131
_reflns_Friedel_coverage 0.000
_reflns_number_gt 1283
_reflns_number_total 1403
_reflns_threshold_expression 'I > 2\s(I)'
_cod_data_source_file c5dt04045k2.cif
_cod_data_source_block h11mfm1
_cod_depositor_comments 'Adding full bibliography for 7037655--7037663.cif.'
_cod_original_formula_sum 'C22 H18.30 Br1.70 N2 O8 Zn2'
_cod_database_code 7037658
_shelxl_version_number 2014-3
_shelx_space_group_comment
;
The symmetry employed for this shelxl refinement is uniquely defined
by the following loop, which should always be used as a source of
symmetry information in preference to the above space-group names.
They are only intended as comments.
;
_shelx_estimated_absorpt_t_max 0.613
_shelx_estimated_absorpt_t_min 0.497
_olex2_submission_special_instructions 'No special instructions were received'

loop_
_space_group_symop_operation_xyz
'x, y, z'
'-x, -y, z'
'x, -y, -z'
'-x, y, -z'
'x, y+1/2, z+1/2'
'-x, -y+1/2, z+1/2'
'x, -y+1/2, -z+1/2'
'-x, y+1/2, -z+1/2'
'-x, -y, -z'
'x, y, -z'
'-x, y, z'
'x, -y, z'
'-x, -y+1/2, -z+1/2'
'x, y+1/2, -z+1/2'
'-x, y+1/2, z+1/2'
'x, -y+1/2, z+1/2'

loop_
_atom_site_label
_atom_site_type_symbol
_atom_site_fract_x
_atom_site_fract_y
_atom_site_fract_z
_atom_site_U_iso_or_equiv
_atom_site_adp_type
_atom_site_occupancy
_atom_site_site_symmetry_order
_atom_site_calc_flag
_atom_site_refinement_flags_posn
_atom_site_refinement_flags_adp
_atom_site_refinement_flags_occupancy
_atom_site_disorder_assembly
_atom_site_disorder_group
Br1A Br 0.2812(6) 0.2193(5) 0.1412(3) 0.135(3) Uani 0.1625 1 d . U . A 1
Br1B Br 0.2825(18) 0.4037(14) 0.2292(9) 0.091(4) Uani 0.05 1 d . U . A 2
Zn1 Zn 0.15385(8) 0.5000 0.0000 0.0300(4) Uani 1 4 d S T P B .
O1 O 0.1142(4) 0.3923(4) 0.0815(2) 0.0772(14) Uani 1 1 d . . . . .
N1 N 0.3654(7) 0.5000 0.0000 0.0327(13) Uani 1 4 d S T P . .
C1 C 0.0000 0.3678(6) 0.1076(3) 0.0466(15) Uani 1 2 d S T P . .
C2 C 0.0000 0.3037(6) 0.1803(4) 0.0554(18) Uani 1 2 d S T P . .
C3 C 0.1176(12) 0.2506(11) 0.2052(6) 0.055(2) Uani 0.5 1 d . U . A .
C4 C 0.4215(10) 0.4091(8) 0.0413(6) 0.057(2) Uani 0.5 1 d . U . B 1
H4A H 0.3875 0.3445 0.0167 0.069 Uiso 0.5 1 calc R . . B 1
H4B H 0.3875 0.4099 0.0947 0.069 Uiso 0.5 1 calc R . . B 1
C5 C 0.4201(16) 0.5000 -0.0798(9) 0.056(3) Uani 0.5 2 d S TU P B 2
H5A H 0.3858 0.5623 -0.1072 0.067 Uiso 0.25 1 calc R . . B 2
H5B H 0.3858 0.4377 -0.1072 0.067 Uiso 0.25 1 calc R . . B 2
C3A C 0.1170(11) 0.3028(9) 0.2260(6) 0.051(2) Uani 0.5 1 d . U . A 2

loop_
_atom_site_aniso_label
_atom_site_aniso_U_11
_atom_site_aniso_U_22
_atom_site_aniso_U_33
_atom_site_aniso_U_23
_atom_site_aniso_U_13
_atom_site_aniso_U_12
Br1A 0.101(3) 0.185(5) 0.118(4) 0.109(4) 0.080(3) 0.089(4)
Br1B 0.083(6) 0.107(6) 0.083(6) 0.020(5) -0.008(5) -0.023(5)
Zn1 0.0204(5) 0.0494(6) 0.0202(5) 0.000 0.000 0.000
O1 0.0330(16) 0.127(4) 0.072(2) 0.065(3) -0.0012(17) -0.004(2)
N1 0.025(3) 0.047(3) 0.026(3) 0.000 0.000 0.000
C1 0.034(3) 0.068(4) 0.037(3) 0.019(3) 0.000 0.000
C2 0.041(3) 0.076(4) 0.049(4) 0.032(3) 0.000 0.000
C3 0.047(4) 0.066(4) 0.053(4) 0.013(4) 0.005(3) 0.006(4)
C4 0.039(4) 0.062(4) 0.070(4) 0.019(4) 0.001(3) -0.002(3)
C5 0.048(5) 0.071(5) 0.048(5) 0.000 0.002(4) 0.000
C3A 0.041(4) 0.061(4) 0.050(4) 0.016(4) -0.003(3) -0.008(3)

loop_
_atom_type_symbol
_atom_type_description
_atom_type_scat_dispersion_real
_atom_type_scat_dispersion_imag
_atom_type_scat_source
C C 0.0033 0.0016 'International Tables Vol C Tables 4.2.6.8 and 6.1.1.4'
H H 0.0000 0.0000 'International Tables Vol C Tables 4.2.6.8 and 6.1.1.4'
O O 0.0106 0.0060 'International Tables Vol C Tables 4.2.6.8 and 6.1.1.4'
Br Br -0.2901 2.4595 'International Tables Vol C Tables 4.2.6.8 and 6.1.1.4'
Zn Zn 0.2839 1.4301 'International Tables Vol C Tables 4.2.6.8 and 6.1.1.4'
N N 0.0061 0.0033 'International Tables Vol C Tables 4.2.6.8 and 6.1.1.4'

loop_
_geom_angle_atom_site_label_1
_geom_angle_atom_site_label_2
_geom_angle_atom_site_label_3
_geom_angle
_geom_angle_site_symmetry_1
_geom_angle_site_symmetry_3
C3A Br1B Br1B 129.2(6) . 12_565
O1 Zn1 Zn1 79.14(11) 3_565 9_565
O1 Zn1 Zn1 79.14(11) . 9_565
O1 Zn1 Zn1 79.14(11) 12_565 9_565
O1 Zn1 Zn1 79.14(11) 10 9_565
O1 Zn1 O1 86.4(3) 10 3_565
O1 Zn1 O1 158.3(2) . 3_565
O1 Zn1 O1 89.5(3) 12_565 3_565
O1 Zn1 O1 86.4(3) . 12_565
O1 Zn1 O1 89.5(3) . 10
O1 Zn1 O1 158.3(2) 10 12_565
O1 Zn1 N1 100.86(11) 10 .
O1 Zn1 N1 100.86(11) . .
O1 Zn1 N1 100.86(11) 12_565 .
O1 Zn1 N1 100.86(11) 3_565 .
N1 Zn1 Zn1 180.0 . 9_565
C1 O1 Zn1 127.2(4) . .
C4 N1 Zn1 111.5(4) 3_565 .
C4 N1 Zn1 111.5(4) . .
C4 N1 Zn1 111.5(4) 12_565 .
C4 N1 Zn1 111.5(4) 10 .
C4 N1 C4 137.1(9) 3_565 .
C4 N1 C4 58.5(9) 10 .
C4 N1 C4 104.7(9) 12_565 .
C4 N1 C4 104.7(9) 10 3_565
C4 N1 C4 137.1(9) 12_565 10
C4 N1 C4 58.5(9) 12_565 3_565
C5 N1 Zn1 110.7(6) 10 .
C5 N1 Zn1 110.7(6) 3_565 .
C5 N1 Zn1 110.7(6) . .
C5 N1 C5 0.0(4) 3_565 10
C5 N1 C5 138.6(13) 3_565 .
C5 N1 C5 138.6(13) 10 .
O1 C1 O1 126.4(6) 11 .
O1 C1 C2 116.8(3) 11 .
O1 C1 C2 116.8(3) . .
C3 C2 C1 121.9(5) . .
C3 C2 C1 121.9(5) 11 .
C3 C2 C3 108.9(11) 11 .
C3A C2 C1 119.3(5) 11 .
C3A C2 C1 119.3(5) . .
C3A C2 C3 118.6(7) . 11
C3A C2 C3 32.0(6) 11 11
C3A C2 C3 118.6(7) 11 .
C3A C2 C3 32.0(6) . .
C3A C2 C3A 109.3(10) 11 .
C2 C3 Br1A 124.9(7) . .
C2 C3 C3 108.5(9) . 7
C3 C3 Br1A 124.4(5) 7 .
C3A C3 C2 73.2(13) . .
C3A C3 C2 120.7(10) 7 .
C3A C3 C3 29.1(6) 7 7
C3A C3 C3 62.1(14) . 7
C3A C3 C3A 91.2(15) . 7
N1 C4 C4 111.5(4) . 11_655
N1 C4 H4A 109.3 . .
N1 C4 H4B 109.3 . .
C4 C4 H4A 109.3 11_655 .
C4 C4 H4B 109.3 11_655 .
H4A C4 H4B 108.0 . .
N1 C5 C5 110.7(6) . 2_665
N1 C5 H5A 109.5 . .
N1 C5 H5B 109.5 . .
C5 C5 H5A 109.5 2_665 .
C5 C5 H5B 109.5 2_665 .
H5A C5 H5B 108.1 . .
C2 C3A Br1B 130.0(8) . .
C2 C3A C3 120.6(10) . 7
C2 C3A C3A 108.1(8) . 7
C3 C3A Br1B 124.2(16) . .
C3 C3A Br1B 106.6(10) 7 .
C3 C3A C2 74.8(14) . .
C3 C3A C3 88.7(15) . 7
C3 C3A C3A 28.6(7) 7 7
C3 C3A C3A 60.2(12) . 7
C3A C3A Br1B 121.5(7) 7 .

loop_
_geom_bond_atom_site_label_1
_geom_bond_atom_site_label_2
_geom_bond_distance
_geom_bond_site_symmetry_2
Br1A C3 1.972(12) .
Br1B Br1B 2.48(4) 12_565
Br1B C3A 2.055(19) .
Zn1 Zn1 2.9610(15) 9_565
Zn1 O1 2.023(4) 10
Zn1 O1 2.023(4) 12_565
Zn1 O1 2.023(4) 3_565
Zn1 O1 2.023(4) .
Zn1 N1 2.035(6) .
O1 C1 1.232(4) .
N1 C4 1.476(10) 3_565
N1 C4 1.476(10) 12_565
N1 C4 1.476(10) 10
N1 C4 1.476(10) .
N1 C5 1.492(15) 3_565
N1 C5 1.492(15) 10
N1 C5 1.492(15) .
C1 O1 1.231(4) 11
C1 C2 1.514(8) .
C2 C3 1.391(12) 11
C2 C3 1.391(12) .
C2 C3A 1.380(11) .
C2 C3A 1.380(11) 11
C3 C3 1.57(2) 7
C3 C3A 1.386(13) 7
C3 C3A 0.764(14) .
C4 C4 1.511(19) 11_655
C4 H4A 0.9900 .
C4 H4B 0.9900 .
C5 C5 1.54(3) 2_665
C5 H5A 0.9900 .
C5 H5B 0.9900 .
C3A C3 1.386(13) 7
C3A C3A 1.60(2) 7

loop_
_geom_torsion_atom_site_label_1
_geom_torsion_atom_site_label_2
_geom_torsion_atom_site_label_3
_geom_torsion_atom_site_label_4
_geom_torsion
_geom_torsion_site_symmetry_1
_geom_torsion_site_symmetry_4
Br1A C3 C3A Br1B -7(2) . .
Br1A C3 C3A C2 121.2(11) . .
Br1A C3 C3A C3 -116.5(9) . 7
Br1A C3 C3A C3A -117.0(15) . 7
Zn1 O1 C1 O1 11.8(14) . 11
Zn1 O1 C1 C2 -166.3(5) . .
Zn1 N1 C4 C4 179.999(1) . 11_655
Zn1 N1 C5 C5 180.000(0) . 2_665
O1 C1 C2 C3 164.3(10) 11 .
O1 C1 C2 C3 -17.4(13) . .
O1 C1 C2 C3 17.4(13) 11 11
O1 C1 C2 C3 -164.3(10) . 11
O1 C1 C2 C3A 158.5(9) . 11
O1 C1 C2 C3A 19.8(13) . .
O1 C1 C2 C3A -19.8(13) 11 11
O1 C1 C2 C3A -158.5(9) 11 .
C1 C2 C3 Br1A -16.5(16) . .
C1 C2 C3 C3 147.3(10) . 7
C1 C2 C3 C3A 95.3(14) . .
C1 C2 C3 C3A 176.5(12) . 7
C1 C2 C3A Br1B 18.0(17) . .
C1 C2 C3A C3 176.6(12) . 7
C1 C2 C3A C3 -104.2(13) . .
C1 C2 C3A C3A -155.1(8) . 7
C2 C3 C3A Br1B -128.4(13) . .
C2 C3 C3A C3 122.3(8) . 7
C2 C3 C3A C3A 121.8(8) . 7
C3 C2 C3 Br1A 134.2(7) 11 .
C3 C2 C3 C3 -62.1(19) 11 7
C3 C2 C3 C3A -114.1(14) 11 .
C3 C2 C3 C3A -33(2) 11 7
C3 C2 C3A Br1B -158.1(11) 11 .
C3 C2 C3A Br1B 122.2(19) . .
C3 C2 C3A C3 1(2) 11 7
C3 C2 C3A C3 -79.2(16) . 7
C3 C2 C3A C3 79.8(17) 11 .
C3 C2 C3A C3A -50.9(12) . 7
C3 C2 C3A C3A 28.9(18) 11 7
C3 C3 C3A Br1B 109.4(16) 7 .
C3 C3 C3A C2 -122.3(8) 7 .
C3 C3 C3A C3A -0.5(14) 7 7
C4 N1 C4 C4 -59.3(7) 12_565 11_655
C4 N1 C4 C4 -0.001(1) 3_565 11_655
C4 N1 C4 C4 77.3(3) 10 11_655
C4 N1 C5 C5 -57.0(5) . 2_665
C4 N1 C5 C5 57.0(5) 12_565 2_665
C4 N1 C5 C5 77.9(6) 3_565 2_665
C4 N1 C5 C5 -77.9(6) 10 2_665
C5 N1 C4 C4 -79.4(8) 10 11_655
C5 N1 C4 C4 -79.4(8) 3_565 11_655
C5 N1 C4 C4 57.4(6) . 11_655
C5 N1 C5 C5 0.000(1) 3_565 2_665
C5 N1 C5 C5 0.000(1) 10 2_665
C3A C2 C3 Br1A -111.8(17) . .
C3A C2 C3 Br1A 167.6(8) 11 .
C3A C2 C3 C3 52.0(14) . 7
C3A C2 C3 C3 -28.7(19) 11 7
C3A C2 C3 C3A 81.2(17) . 7
C3A C2 C3 C3A 1(2) 11 7
C3A C2 C3 C3A -80.7(17) 11 .
C3A C2 C3A Br1B -124.4(10) 11 .
C3A C2 C3A C3 113.4(14) 11 .
C3A C2 C3A C3 34(2) 11 7
C3A C2 C3A C3A 62.5(16) 11 7
C3A C3 C3A Br1B 109.8(12) 7 .
C3A C3 C3A C2 -121.8(8) 7 .
C3A C3 C3A C3 0.5(14) 7 7
